data_7234488
loop_
_publ_author_name
'Xiaoshuang Li'
'Chao Li'
'Pifu Gong'
'Zheshuai Lin'
'Jiyong Yao'
'Yicheng Wu'

_publ_section_title
;
 BaGa2SnSe6: a new phase-matchable IR nonlinear optical material with
 strong second harmonic generation response
;
_journal_name_full 'Journal of Materials Chemistry C'
_journal_page_first 10998
_journal_page_last 11004
_journal_paper_doi 10.1039/C5TC02337H
_journal_volume 3
_journal_year 2015
_chemical_formula_sum 'Ba Ga2 Se6 Sn'
_chemical_formula_weight 869.23
_space_group_IT_number 146
_space_group_name_Hall 'R 3'
_space_group_name_H-M_alt 'R 3 :H'
_symmetry_cell_setting trigonal
_symmetry_space_group_name_H-M 'R 3 :H'
_atom_sites_solution_hydrogens none
_atom_sites_solution_primary direct
_atom_sites_solution_secondary difmap
_cell_angle_alpha 90.00
_cell_angle_beta 90.00
_cell_angle_gamma 120.00
_cell_formula_units_Z 3
_cell_length_a 10.1449(14)
_cell_length_b 10.1449(14)
_cell_length_c 9.2490(18)
_cell_measurement_reflns_used 1291
_cell_measurement_temperature 153.15(2)
_cell_measurement_theta_max 31.4867
_cell_measurement_theta_min 3.1982
_cell_volume 824.4(2)
_computing_structure_refinement 'SHELXL-97 (Sheldrick, 1997)'
_computing_structure_solution 'SHELXS-97 (Sheldrick, 1990)'
_diffrn_ambient_temperature 153.15(2)
_diffrn_measured_fraction_theta_full 0.998
_diffrn_measured_fraction_theta_max 0.998
_diffrn_measurement_device_type 'Xcalibur, Sapphire3, Gemini ultra'
_diffrn_measurement_method dtprofit.ref
_diffrn_radiation_monochromator graphite
_diffrn_radiation_source 'fine-focus sealed tube'
_diffrn_radiation_type MoK\a
_diffrn_radiation_wavelength 0.71073
_diffrn_reflns_av_R_equivalents 0.0366
_diffrn_reflns_av_sigmaI/netI 0.0581
_diffrn_reflns_limit_h_max 14
_diffrn_reflns_limit_h_min -14
_diffrn_reflns_limit_k_max 14
_diffrn_reflns_limit_k_min -14
_diffrn_reflns_limit_l_max 13
_diffrn_reflns_limit_l_min -13
_diffrn_reflns_number 2733
_diffrn_reflns_theta_full 31.49
_diffrn_reflns_theta_max 31.49
_diffrn_reflns_theta_min 3.20
_exptl_absorpt_coefficient_mu 30.431
_exptl_absorpt_correction_T_max 1.0000
_exptl_absorpt_correction_T_min 0.4777
_exptl_absorpt_correction_type multi-scan
_exptl_absorpt_process_details 'face indexed'
_exptl_crystal_colour Red
_exptl_crystal_density_diffrn 5.253
_exptl_crystal_density_method 'not measured'
_exptl_crystal_description Prism
_exptl_crystal_F_000 1116
_exptl_crystal_size_max 0.1700
_exptl_crystal_size_mid 0.1400
_exptl_crystal_size_min 0.1400
_refine_diff_density_max 1.017
_refine_diff_density_min -0.793
_refine_diff_density_rms 0.209
_refine_ls_abs_structure_details 'Flack H D (1983), Acta Cryst. A39, 876-881'
_refine_ls_abs_structure_Flack 0.062(16)
_refine_ls_extinction_coef 0.00219(6)
_refine_ls_extinction_expression Fc^*^=kFc[1+0.001xFc^2^\l^3^/sin(2\q)]^-1/4^
_refine_ls_extinction_method SHELXL
_refine_ls_goodness_of_fit_ref 0.793
_refine_ls_hydrogen_treatment none
_refine_ls_matrix_type full
_refine_ls_number_parameters 33
_refine_ls_number_reflns 1210
_refine_ls_number_restraints 1
_refine_ls_restrained_S_all 0.793
_refine_ls_R_factor_all 0.0246
_refine_ls_R_factor_gt 0.0228
_refine_ls_shift/su_max 0.001
_refine_ls_shift/su_mean 0.000
_refine_ls_structure_factor_coef Fsqd
_refine_ls_weighting_details 'calc w=1/[\s^2^(Fo^2^)+(0.0100P)^2^+0.0000P] where P=(Fo^2^+2Fc^2^)/3'
_refine_ls_weighting_scheme calc
_refine_ls_wR_factor_gt 0.0408
_refine_ls_wR_factor_ref 0.0413
_reflns_number_gt 1141
_reflns_number_total 1210
_reflns_threshold_expression >2sigma(I)
_cod_data_source_file J-Mater-Chem-C-2015-3-10998.cif
_cod_data_source_block r3
_cod_depositor_comments
;
The following automatic conversions were performed:

data item '_exptl_absorpt_correction_type' value 'Multi-scan' was
changed to 'multi-scan' in accordance with the built-in table derived
from the CIF Core dictionary named 'cif_core.dic' version 2.4.5 last
updated on 2014-11-21.

Automatic conversion script
Id: cif_fix_values 6909 2019-04-08 15:41:33Z antanas 
;
_cod_original_sg_symbol_H-M R3
_cod_database_code 7234488

loop_
_symmetry_equiv_pos_as_xyz
'x, y, z'
'-y, x-y, z'
'-x+y, -x, z'
'x+2/3, y+1/3, z+1/3'
'-y+2/3, x-y+1/3, z+1/3'
'-x+y+2/3, -x+1/3, z+1/3'
'x+1/3, y+2/3, z+2/3'
'-y+1/3, x-y+2/3, z+2/3'
'-x+y+1/3, -x+2/3, z+2/3'

loop_
_atom_site_label
_atom_site_type_symbol
_atom_site_fract_x
_atom_site_fract_y
_atom_site_fract_z
_atom_site_U_iso_or_equiv
_atom_site_adp_type
_atom_site_occupancy
_atom_site_symmetry_multiplicity
_atom_site_calc_flag
_atom_site_refinement_flags
_atom_site_disorder_assembly
_atom_site_disorder_group
Ba Ba 1.0000 1.0000 0.05813(7) 0.02777(18) Uani 1 3 d S . .
Ga Ga 0.56717(5) 0.71290(5) 0.31431(4) 0.00641(12) Uani 0.670(5) 1 d P . .
Sn Sn 0.56717(5) 0.71290(5) 0.31431(4) 0.00641(12) Uani 0.330(5) 1 d P . .
Se1 Se 0.81403(5) 0.74442(6) 0.38517(5) 0.00858(12) Uani 1 1 d . . .
Se2 Se 0.38119(5) 0.47185(5) 0.42321(5) 0.00847(13) Uani 1 1 d . . .

loop_
_atom_site_aniso_label
_atom_site_aniso_U_11
_atom_site_aniso_U_22
_atom_site_aniso_U_33
_atom_site_aniso_U_23
_atom_site_aniso_U_13
_atom_site_aniso_U_12
Ba 0.0273(2) 0.0273(2) 0.0288(3) 0.000 0.000 0.01364(12)
Ga 0.0064(2) 0.0083(2) 0.0056(2) 0.00042(19) 0.00123(18) 0.00450(19)
Sn 0.0064(2) 0.0083(2) 0.0056(2) 0.00042(19) 0.00123(18) 0.00450(19)
Se1 0.0065(2) 0.0114(2) 0.0083(2) 0.00078(17) 0.00261(16) 0.0049(2)
Se2 0.0101(2) 0.0080(2) 0.0090(2) 0.0008(2) -0.0012(2) 0.0057(2)

loop_
_atom_type_symbol
_atom_type_description
_atom_type_scat_dispersion_real
_atom_type_scat_dispersion_imag
_atom_type_scat_source
Ga Ga 0.2307 1.6083 'International Tables Vol C Tables 4.2.6.8 and 6.1.1.4'
Se Se -0.0929 2.2259 'International Tables Vol C Tables 4.2.6.8 and 6.1.1.4'
Sn Sn -0.6537 1.4246 'International Tables Vol C Tables 4.2.6.8 and 6.1.1.4'
Ba Ba -0.3244 2.2819 'International Tables Vol C Tables 4.2.6.8 and 6.1.1.4'

loop_
_geom_angle_atom_site_label_1
_geom_angle_atom_site_label_2
_geom_angle_atom_site_label_3
_geom_angle
_geom_angle_site_symmetry_1
_geom_angle_site_symmetry_3
Se2 Ba Se2 66.048(19) 4_554 5_664
Se2 Ba Se2 66.048(19) 4_554 6_564
Se2 Ba Se2 66.048(19) 5_664 6_564
Se2 Ba Se1 121.63(2) 4_554 7_554
Se2 Ba Se1 55.592(13) 5_664 7_554
Se2 Ba Se1 90.203(13) 6_564 7_554
Se2 Ba Se1 90.202(13) 4_554 8_654
Se2 Ba Se1 121.63(2) 5_664 8_654
Se2 Ba Se1 55.593(13) 6_564 8_654
Se1 Ba Se1 119.976(1) 7_554 8_654
Se2 Ba Se1 55.594(13) 4_554 9_664
Se2 Ba Se1 90.204(13) 5_664 9_664
Se2 Ba Se1 121.63(2) 6_564 9_664
Se1 Ba Se1 119.974(1) 7_554 9_664
Se1 Ba Se1 119.974(1) 8_654 9_664
Se2 Ba Se2 126.87(2) 4_554 7_554
Se2 Ba Se2 93.802(15) 5_664 7_554
Se2 Ba Se2 60.877(12) 6_564 7_554
Se1 Ba Se2 62.210(10) 7_554 7_554
Se1 Ba Se2 58.158(10) 8_654 7_554
Se1 Ba Se2 175.95(2) 9_664 7_554
Se2 Ba Se2 93.803(15) 4_554 9_664
Se2 Ba Se2 60.878(12) 5_664 9_664
Se2 Ba Se2 126.87(2) 6_564 9_664
Se1 Ba Se2 58.158(10) 7_554 9_664
Se1 Ba Se2 175.95(2) 8_654 9_664
Se1 Ba Se2 62.209(10) 9_664 9_664
Se2 Ba Se2 119.413(3) 7_554 9_664
Se2 Ba Se2 60.878(12) 4_554 8_654
Se2 Ba Se2 126.87(2) 5_664 8_654
Se2 Ba Se2 93.804(15) 6_564 8_654
Se1 Ba Se2 175.94(2) 7_554 8_654
Se1 Ba Se2 62.210(10) 8_654 8_654
Se1 Ba Se2 58.157(10) 9_664 8_654
Se2 Ba Se2 119.413(3) 7_554 8_654
Se2 Ba Se2 119.411(3) 9_664 8_654
Se2 Ba Se1 116.860(15) 4_554 2_765
Se2 Ba Se1 113.529(15) 5_664 2_765
Se2 Ba Se1 176.816(12) 6_564 2_765
Se1 Ba Se1 87.079(15) 7_554 2_765
Se1 Ba Se1 124.66(2) 8_654 2_765
Se1 Ba Se1 61.318(12) 9_664 2_765
Se2 Ba Se1 116.258(18) 7_554 2_765
Se2 Ba Se1 52.658(12) 9_664 2_765
Se2 Ba Se1 88.898(14) 8_654 2_765
Se2 Ba Se1 176.816(12) 4_554 3_675
Se2 Ba Se1 116.859(15) 5_664 3_675
Se2 Ba Se1 113.528(15) 6_564 3_675
Se1 Ba Se1 61.318(12) 7_554 3_675
Se1 Ba Se1 87.080(15) 8_654 3_675
Se1 Ba Se1 124.66(2) 9_664 3_675
Se2 Ba Se1 52.658(12) 7_554 3_675
Se2 Ba Se1 88.899(14) 9_664 3_675
Se2 Ba Se1 116.258(18) 8_654 3_675
Se1 Ba Se1 63.648(19) 2_765 3_675
Se2 Ba Se1 113.529(15) 4_554 .
Se2 Ba Se1 176.817(12) 5_664 .
Se2 Ba Se1 116.860(14) 6_564 .
Se1 Ba Se1 124.66(2) 7_554 .
Se1 Ba Se1 61.318(12) 8_654 .
Se1 Ba Se1 87.079(14) 9_664 .
Se2 Ba Se1 88.898(14) 7_554 .
Se2 Ba Se1 116.257(18) 9_664 .
Se2 Ba Se1 52.658(12) 8_654 .
Se1 Ba Se1 63.648(19) 2_765 .
Se1 Ba Se1 63.648(19) 3_675 .
Se2 Ga Se2 106.80(3) 2_665 .
Se2 Ga Se1 112.08(2) 2_665 8_654
Se2 Ga Se1 119.74(2) . 8_654
Se2 Ga Se1 110.88(3) 2_665 .
Se2 Ga Se1 104.38(2) . .
Se1 Ga Se1 102.52(2) 8_654 .
Sn Se1 Ga 0.00(2) 6_565 6_565
Sn Se1 Ga 103.021(19) 6_565 .
Ga Se1 Ga 103.021(19) 6_565 .
Sn Se1 Ba 94.01(2) 6_565 4_445
Ga Se1 Ba 94.01(2) 6_565 4_445
Ga Se1 Ba 92.695(18) . 4_445
Sn Se1 Ba 138.73(2) 6_565 .
Ga Se1 Ba 138.73(2) 6_565 .
Ga Se1 Ba 90.142(18) . .
Ba Se1 Ba 124.66(2) 4_445 .
Sn Se2 Ga 0.000(10) 3_565 3_565
Sn Se2 Ga 101.33(3) 3_565 .
Ga Se2 Ga 101.33(3) 3_565 .
Sn Se2 Ba 91.10(2) 3_565 7_445
Ga Se2 Ba 91.10(2) 3_565 7_445
Ga Se2 Ba 91.07(2) . 7_445
Sn Se2 Ba 140.60(2) 3_565 4_445
Ga Se2 Ba 140.60(2) 3_565 4_445
Ga Se2 Ba 89.332(16) . 4_445
Ba Se2 Ba 126.87(2) 7_445 4_445

loop_
_geom_bond_atom_site_label_1
_geom_bond_atom_site_label_2
_geom_bond_distance
_geom_bond_site_symmetry_2
Ba Se2 3.5891(9) 4_554
Ba Se2 3.5891(9) 5_664
Ba Se2 3.5892(9) 6_564
Ba Se1 3.6600(7) 7_554
Ba Se1 3.6600(7) 8_654
Ba Se1 3.6601(7) 9_664
Ba Se2 3.8102(7) 7_554
Ba Se2 3.8103(7) 9_664
Ba Se2 3.8103(7) 8_654
Ba Se1 3.8131(9) 2_765
Ba Se1 3.8131(9) 3_675
Ba Se1 3.8131(9) .
Ga Se2 2.4355(7) 2_665
Ga Se2 2.4373(7) .
Ga Se1 2.4385(8) 8_654
Ga Se1 2.4501(7) .
Se1 Sn 2.4385(8) 6_565
Se1 Ga 2.4385(8) 6_565
Se1 Ba 3.6600(7) 4_445
Se2 Sn 2.4355(7) 3_565
Se2 Ga 2.4355(7) 3_565
Se2 Ba 3.5891(9) 7_445
Se2 Ba 3.8102(7) 4_445
